data_7051996
loop_
_publ_author_name
'Billing, David G.'
'Lemmerer, Andreas'

_publ_section_title
;
 Synthesis, characterization and phase transitions of the
 inorganic--organic layered perovskite-type hybrids [(CnH2n+1NH3)2PbI4]
 (n = 12, 14, 16 and 18)
;
_journal_issue 10
_journal_name_full 'New Journal of Chemistry'
_journal_page_first 1736
_journal_paper_doi 10.1039/b805417g
_journal_volume 32
_journal_year 2008
_chemical_formula_moiety '2(C18 H40 N), I4 Pb'
_chemical_formula_sum 'C36 H80 I4 N2 Pb'
_chemical_formula_weight 1255.81
_chemical_name_systematic
;
bis(octadecylammonium)tetraiodoplumbate(II)
;
_space_group_IT_number 61
_symmetry_cell_setting orthorhombic
_symmetry_space_group_name_Hall '-P 2ac 2ab'
_symmetry_space_group_name_H-M 'P b c a'
_atom_sites_solution_hydrogens geom
_atom_sites_solution_primary direct
_atom_sites_solution_secondary difmap
_audit_conform_dict_location ftp://ftp.iucr.org/pub/cif_core.dic
_audit_conform_dict_name cif_core.dic
_audit_conform_dict_version 2.3
_audit_creation_date 2007-08-31T14:43:58-00:00
_audit_creation_method 'WinGX routine CIF_UPDATE'
_cell_angle_alpha 90
_cell_angle_beta 90
_cell_angle_gamma 90
_cell_formula_units_Z 4
_cell_length_a 8.78250(10)
_cell_length_b 8.54010(10)
_cell_length_c 64.4472(11)
_cell_measurement_reflns_used 5836
_cell_measurement_temperature 293(2)
_cell_measurement_theta_max 25.04
_cell_measurement_theta_min 3
_cell_volume 4833.76(11)
_computing_cell_refinement 'SAINT-Plus (Bruker, 2004)'
_computing_data_collection 'APEX2 (Bruker, 2005)'
_computing_data_reduction 'SAINT-Plus and XPREP (Bruker 2004)'
_computing_molecular_graphics
;
Ortep-3 for Windows (Farrugia, 1997) and DIAMOND (Brandenburg, 1999)
;
_computing_publication_material
;
WinGX publication routines (Farrugia, 1999) and PLATON (Spek, 2002)
;
_computing_structure_refinement 'SHELXL-97 (Sheldrick, 1997)'
_computing_structure_solution 'SHELXS-97 (Sheldrick, 1997a)'
_diffrn_ambient_temperature 293(2)
_diffrn_measured_fraction_theta_full 0.998
_diffrn_measured_fraction_theta_max 0.998
_diffrn_measurement_device_type 'Bruker APEX II CCD area detector'
_diffrn_measurement_method '\w scans'
_diffrn_radiation_monochromator graphite
_diffrn_radiation_type MoK\a
_diffrn_radiation_wavelength 0.71073
_diffrn_reflns_av_R_equivalents 0.0754
_diffrn_reflns_av_unetI/netI 0.0485
_diffrn_reflns_limit_h_max 10
_diffrn_reflns_limit_h_min -10
_diffrn_reflns_limit_k_max 10
_diffrn_reflns_limit_k_min -10
_diffrn_reflns_limit_l_max 78
_diffrn_reflns_limit_l_min -56
_diffrn_reflns_number 21829
_diffrn_reflns_theta_full 25.5
_diffrn_reflns_theta_max 25.5
_diffrn_reflns_theta_min 1.9
_diffrn_standards_number 0
_exptl_absorpt_coefficient_mu 6.068
_exptl_absorpt_correction_T_max 0.938
_exptl_absorpt_correction_T_min 0.1906
_exptl_absorpt_correction_type integration
_exptl_crystal_colour yellow
_exptl_crystal_density_diffrn 1.726
_exptl_crystal_density_meas 0
_exptl_crystal_density_method 'not measured'
_exptl_crystal_description plate
_exptl_crystal_F_000 2416
_exptl_crystal_size_max 0.48
_exptl_crystal_size_mid 0.27
_exptl_crystal_size_min 0.01
_refine_diff_density_max 1.318
_refine_diff_density_min -1.991
_refine_diff_density_rms 0.157
_refine_ls_extinction_method none
_refine_ls_goodness_of_fit_ref 1.141
_refine_ls_hydrogen_treatment constr
_refine_ls_matrix_type full
_refine_ls_number_parameters 196
_refine_ls_number_reflns 4500
_refine_ls_number_restraints 175
_refine_ls_restrained_S_all 1.208
_refine_ls_R_factor_all 0.0737
_refine_ls_R_factor_gt 0.0556
_refine_ls_shift/su_max 0.035
_refine_ls_shift/su_mean 0.002
_refine_ls_structure_factor_coef Fsqd
_refine_ls_weighting_details 'calc w=1/[\s^2^(Fo^2^)+(0.0404P)^2^+37.0220P] where P=(Fo^2^+2Fc^2^)/3'
_refine_ls_weighting_scheme calc
_refine_ls_wR_factor_gt 0.1281
_refine_ls_wR_factor_ref 0.1346
_reflns_number_gt 3430
_reflns_number_total 4500
_reflns_threshold_expression >2sigma(I)
_cod_data_source_file b805417g.txt
_cod_data_source_block 4a
_cod_depositor_comments
;
The following automatic conversions were performed:
'_symmetry_cell_setting' value 'Orthorhombic' changed to 'orthorhombic'
according to '/home/saulius/struct/CIF-dictionaries/cif_core.dic'
dictionary named 'cif_core.dic' version 2.4.1 from 2010-06-29.

Automatic conversion script
Id: cif_fix_enum 1527 2010-12-29 10:47:43Z saulius 
;
_cod_original_sg_symbol_H-M Pbca
_cod_database_code 7051996

loop_
_symmetry_equiv_pos_as_xyz
'x, y, z'
'-x+1/2, -y, z+1/2'
'x+1/2, -y+1/2, -z'
'-x, y+1/2, -z+1/2'
'-x, -y, -z'
'x-1/2, y, -z-1/2'
'-x-1/2, y-1/2, z'
'x, -y-1/2, z-1/2'

loop_
_atom_site_label
_atom_site_type_symbol
_atom_site_fract_x
_atom_site_fract_y
_atom_site_fract_z
_atom_site_U_iso_or_equiv
_atom_site_adp_type
_atom_site_occupancy
_atom_site_symmetry_multiplicity
_atom_site_calc_flag
_atom_site_refinement_flags
_atom_site_disorder_assembly
_atom_site_disorder_group
C1 C 1.000(3) 0.529(3) 0.9390(3) 0.176(8) Uani 1 1 d DU . .
H1D H 0.9663 0.6342 0.9426 0.211 Uiso 1 1 calc R . .
H1E H 1.0934 0.5393 0.9311 0.211 Uiso 1 1 calc R . .
C2 C 0.885(3) 0.457(2) 0.9260(2) 0.168(7) Uani 1 1 d DU . .
H2A H 0.7923 0.442 0.9339 0.201 Uiso 1 1 calc R . .
H2B H 0.9206 0.3551 0.9214 0.201 Uiso 1 1 calc R . .
C3 C 0.854(2) 0.5599(19) 0.90751(15) 0.123(5) Uani 1 1 d DU . .
H3A H 0.7466 0.5845 0.9069 0.147 Uiso 1 1 calc R . .
H3B H 0.9101 0.6574 0.909 0.147 Uiso 1 1 calc R . .
C4 C 0.901(2) 0.4805(17) 0.88790(14) 0.099(4) Uani 1 1 d DU . .
H4A H 0.8598 0.3751 0.8879 0.119 Uiso 1 1 calc R . .
H4B H 1.0111 0.472 0.8877 0.119 Uiso 1 1 calc R . .
C5 C 0.8503(17) 0.5617(15) 0.86849(12) 0.078(3) Uani 1 1 d DU . .
H5A H 0.8952 0.6655 0.8681 0.094 Uiso 1 1 calc R . .
H5B H 0.7406 0.5743 0.8689 0.094 Uiso 1 1 calc R . .
C6 C 0.8924(16) 0.4768(14) 0.84885(12) 0.074(3) Uani 1 1 d DU . .
H6A H 1.0013 0.4575 0.8489 0.089 Uiso 1 1 calc R . .
H6B H 0.8417 0.3759 0.8488 0.089 Uiso 1 1 calc R . .
C7 C 0.8522(16) 0.5620(13) 0.82917(12) 0.069(3) Uani 1 1 d DU . .
H7A H 0.9042 0.6622 0.8291 0.083 Uiso 1 1 calc R . .
H7B H 0.7436 0.5828 0.8292 0.083 Uiso 1 1 calc R . .
C8 C 0.8918(16) 0.4764(13) 0.80948(12) 0.070(3) Uani 1 1 d DU . .
H8A H 1.0001 0.4545 0.8095 0.084 Uiso 1 1 calc R . .
H8B H 0.8388 0.3767 0.8094 0.084 Uiso 1 1 calc R . .
C9 C 0.8532(16) 0.5622(15) 0.78984(13) 0.069(3) Uani 1 1 d DU . .
H9A H 0.9061 0.6619 0.7899 0.083 Uiso 1 1 calc R . .
H9B H 0.7448 0.584 0.7898 0.083 Uiso 1 1 calc R . .
C10 C 0.8928(17) 0.4771(14) 0.77007(13) 0.072(3) Uani 1 1 d DU . .
H10A H 1.0008 0.4536 0.7703 0.086 Uiso 1 1 calc R . .
H10B H 0.8386 0.3781 0.7699 0.086 Uiso 1 1 calc R . .
C11 C 0.8572(16) 0.5626(13) 0.75029(12) 0.068(3) Uani 1 1 d DU . .
H11A H 0.7496 0.5886 0.7503 0.081 Uiso 1 1 calc R . .
H11B H 0.9134 0.6604 0.7503 0.081 Uiso 1 1 calc R . .
C12 C 0.8927(17) 0.4766(13) 0.73057(12) 0.072(3) Uani 1 1 d DU . .
H12A H 1.0003 0.4508 0.7306 0.087 Uiso 1 1 calc R . .
H12B H 0.8366 0.3787 0.7306 0.087 Uiso 1 1 calc R . .
C13 C 0.8568(16) 0.5623(13) 0.71083(12) 0.070(3) Uani 1 1 d DU . .
H13A H 0.9129 0.6601 0.7108 0.084 Uiso 1 1 calc R . .
H13B H 0.7492 0.588 0.7108 0.084 Uiso 1 1 calc R . .
C14 C 0.8927(17) 0.4753(14) 0.69114(12) 0.075(3) Uani 1 1 d DU . .
H14A H 1.0003 0.4493 0.6911 0.09 Uiso 1 1 calc R . .
H14B H 0.8361 0.3778 0.6911 0.09 Uiso 1 1 calc R . .
C15 C 0.8566(17) 0.5635(14) 0.67158(12) 0.074(3) Uani 1 1 d DU . .
H15A H 0.914 0.6605 0.6716 0.089 Uiso 1 1 calc R . .
H15B H 0.7493 0.5906 0.6717 0.089 Uiso 1 1 calc R . .
C16 C 0.8906(18) 0.4766(15) 0.65180(12) 0.081(4) Uani 1 1 d DU . .
H16A H 0.9977 0.4489 0.6517 0.098 Uiso 1 1 calc R . .
H16B H 0.8326 0.38 0.6517 0.098 Uiso 1 1 calc R . .
C17 C 0.8553(19) 0.5657(16) 0.63255(14) 0.090(4) Uani 1 1 d DU . .
H17A H 0.915 0.6612 0.6325 0.108 Uiso 1 1 calc R . .
H17B H 0.7487 0.5953 0.6328 0.108 Uiso 1 1 calc R . .
C18 C 0.887(2) 0.477(2) 0.61297(17) 0.122(6) Uani 1 1 d DU . .
H18A H 0.8625 0.5415 0.6012 0.182 Uiso 1 1 calc R . .
H18B H 0.8252 0.384 0.6126 0.182 Uiso 1 1 calc R . .
H18C H 0.9923 0.4485 0.6125 0.182 Uiso 1 1 calc R . .
N1 N 1.0324(14) 0.4404(14) 0.95853(19) 0.085(3) Uani 1 1 d U . .
H1A H 1.1109 0.4841 0.9651 0.128 Uiso 1 1 calc R . .
H1B H 1.0549 0.3416 0.9554 0.128 Uiso 1 1 calc R . .
H1C H 0.9508 0.4427 0.9667 0.128 Uiso 1 1 calc R . .
I1 I 1.06704(12) 1.01861(11) 0.951279(13) 0.0733(3) Uani 1 1 d . . .
I2 I 0.69804(9) 1.19567(9) 0.991805(14) 0.0655(3) Uani 1 1 d . . .
Pb1 Pb 1 1 1 0.04333(17) Uani 1 2 d S . .

loop_
_atom_site_aniso_label
_atom_site_aniso_U_11
_atom_site_aniso_U_22
_atom_site_aniso_U_33
_atom_site_aniso_U_23
_atom_site_aniso_U_13
_atom_site_aniso_U_12
C1 0.216(18) 0.181(16) 0.131(12) 0.053(10) -0.094(11) 0.027(14)
C2 0.238(16) 0.203(14) 0.063(6) 0.034(9) -0.045(8) -0.010(13)
C3 0.178(13) 0.145(11) 0.045(5) 0.006(6) -0.027(7) -0.011(11)
C4 0.119(11) 0.124(10) 0.055(4) 0.014(6) -0.020(7) 0.009(9)
C5 0.093(9) 0.098(8) 0.044(4) 0.003(5) -0.010(6) 0.007(7)
C6 0.086(8) 0.089(8) 0.048(4) 0.003(5) -0.001(6) -0.003(7)
C7 0.083(8) 0.081(7) 0.043(4) 0.001(5) 0.002(5) -0.001(6)
C8 0.086(8) 0.080(7) 0.044(4) 0.001(5) 0.002(6) 0.001(6)
C9 0.086(8) 0.080(7) 0.042(3) 0.000(4) -0.003(6) -0.004(7)
C10 0.092(8) 0.081(7) 0.043(3) 0.005(4) 0.003(6) -0.001(7)
C11 0.082(8) 0.080(7) 0.040(3) 0.002(4) -0.002(5) -0.001(6)
C12 0.094(8) 0.082(7) 0.041(3) 0.000(4) -0.002(6) -0.001(7)
C13 0.089(8) 0.080(7) 0.041(3) 0.001(4) 0.002(6) -0.001(7)
C14 0.096(9) 0.088(8) 0.040(4) 0.000(5) -0.001(6) 0.003(7)
C15 0.094(9) 0.087(7) 0.042(4) 0.001(5) -0.003(6) 0.001(7)
C16 0.099(9) 0.105(9) 0.040(4) -0.003(5) -0.005(6) -0.003(8)
C17 0.113(11) 0.112(10) 0.046(5) 0.006(6) -0.002(7) -0.006(9)
C18 0.149(16) 0.177(17) 0.039(5) -0.008(8) -0.001(9) -0.001(13)
N1 0.096(9) 0.077(7) 0.083(7) 0.008(6) -0.024(6) 0.012(6)
I1 0.0879(6) 0.0851(6) 0.0468(4) -0.0014(4) 0.0077(4) 0.0018(5)
I2 0.0547(4) 0.0516(4) 0.0903(6) 0.0061(4) 0.0067(4) 0.0214(3)
Pb1 0.0406(3) 0.0407(3) 0.0487(3) 0.0012(2) 0.0036(2) -0.0011(2)

loop_
_atom_type_symbol
_atom_type_description
_atom_type_scat_dispersion_real
_atom_type_scat_dispersion_imag
_atom_type_scat_source
C C 0.0033 0.0016 'International Tables Vol C Tables 4.2.6.8 and 6.1.1.4'
H H 0 0 'International Tables Vol C Tables 4.2.6.8 and 6.1.1.4'
N N 0.0061 0.0033 'International Tables Vol C Tables 4.2.6.8 and 6.1.1.4'
I I -0.4742 1.8119 'International Tables Vol C Tables 4.2.6.8 and 6.1.1.4'
Pb Pb -3.3944 10.1111 'International Tables Vol C Tables 4.2.6.8 and 6.1.1.4'

loop_
_exptl_crystal_face_index_h
_exptl_crystal_face_index_k
_exptl_crystal_face_index_l
_exptl_crystal_face_perp_dist
0 0 -1 0.005
0 0 1 0.005
1 0 0 0.135
-1 0 0 0.135
0 1 0 0.24
0 -1 0 0.24

loop_
_geom_angle_atom_site_label_1
_geom_angle_atom_site_label_2
_geom_angle_atom_site_label_3
_geom_angle
_geom_angle_site_symmetry_1
_geom_angle_site_symmetry_3
_geom_angle_publ_flag
C2 C1 N1 113.6(15) . . ?
C2 C1 H1D 108.9 . . ?
N1 C1 H1D 108.9 . . ?
C2 C1 H1E 108.8 . . ?
N1 C1 H1E 108.8 . . ?
H1D C1 H1E 107.7 . . ?
C1 C2 C3 109.4(12) . . ?
C1 C2 H2A 109.7 . . ?
C3 C2 H2A 109.8 . . ?
C1 C2 H2B 109.9 . . ?
C3 C2 H2B 109.8 . . ?
H2A C2 H2B 108.2 . . ?
C4 C3 C2 110.8(11) . . ?
C4 C3 H3A 109.5 . . ?
C2 C3 H3A 109.5 . . ?
C4 C3 H3B 109.5 . . ?
C2 C3 H3B 109.5 . . ?
H3A C3 H3B 108.1 . . ?
C3 C4 C5 114.5(9) . . ?
C3 C4 H4A 108.6 . . ?
C5 C4 H4A 108.6 . . ?
C3 C4 H4B 108.6 . . ?
C5 C4 H4B 108.6 . . ?
H4A C4 H4B 107.6 . . ?
C4 C5 C6 114.0(9) . . ?
C4 C5 H5A 108.8 . . ?
C6 C5 H5A 108.8 . . ?
C4 C5 H5B 108.8 . . ?
C6 C5 H5B 108.8 . . ?
H5A C5 H5B 107.7 . . ?
C7 C6 C5 114.7(8) . . ?
C7 C6 H6A 108.6 . . ?
C5 C6 H6A 108.6 . . ?
C7 C6 H6B 108.6 . . ?
C5 C6 H6B 108.6 . . ?
H6A C6 H6B 107.6 . . ?
C6 C7 C8 114.9(8) . . ?
C6 C7 H7A 108.5 . . ?
C8 C7 H7A 108.5 . . ?
C6 C7 H7B 108.5 . . ?
C8 C7 H7B 108.5 . . ?
H7A C7 H7B 107.5 . . ?
C9 C8 C7 115.0(8) . . ?
C9 C8 H8A 108.5 . . ?
C7 C8 H8A 108.5 . . ?
C9 C8 H8B 108.5 . . ?
C7 C8 H8B 108.5 . . ?
H8A C8 H8B 107.5 . . ?
C8 C9 C10 115.2(9) . . ?
C8 C9 H9A 108.5 . . ?
C10 C9 H9A 108.5 . . ?
C8 C9 H9B 108.5 . . ?
C10 C9 H9B 108.5 . . ?
H9A C9 H9B 107.5 . . ?
C11 C10 C9 115.8(9) . . ?
C11 C10 H10A 108.3 . . ?
C9 C10 H10A 108.3 . . ?
C11 C10 H10B 108.3 . . ?
C9 C10 H10B 108.3 . . ?
H10A C10 H10B 107.4 . . ?
C12 C11 C10 115.9(8) . . ?
C12 C11 H11A 108.3 . . ?
C10 C11 H11A 108.3 . . ?
C12 C11 H11B 108.3 . . ?
C10 C11 H11B 108.3 . . ?
H11A C11 H11B 107.4 . . ?
C13 C12 C11 115.8(8) . . ?
C13 C12 H12A 108.3 . . ?
C11 C12 H12A 108.3 . . ?
C13 C12 H12B 108.3 . . ?
C11 C12 H12B 108.3 . . ?
H12A C12 H12B 107.4 . . ?
C12 C13 C14 115.5(8) . . ?
C12 C13 H13A 108.4 . . ?
C14 C13 H13A 108.4 . . ?
C12 C13 H13B 108.4 . . ?
C14 C13 H13B 108.4 . . ?
H13A C13 H13B 107.5 . . ?
C15 C14 C13 114.6(8) . . ?
C15 C14 H14A 108.6 . . ?
C13 C14 H14A 108.6 . . ?
C15 C14 H14B 108.6 . . ?
C13 C14 H14B 108.6 . . ?
H14A C14 H14B 107.6 . . ?
C14 C15 C16 115.0(8) . . ?
C14 C15 H15A 108.5 . . ?
C16 C15 H15A 108.5 . . ?
C14 C15 H15B 108.5 . . ?
C16 C15 H15B 108.5 . . ?
H15A C15 H15B 107.5 . . ?
C17 C16 C15 114.4(9) . . ?
C17 C16 H16A 108.7 . . ?
C15 C16 H16A 108.7 . . ?
C17 C16 H16B 108.7 . . ?
C15 C16 H16B 108.7 . . ?
H16A C16 H16B 107.6 . . ?
C16 C17 C18 113.9(10) . . ?
C16 C17 H17A 108.8 . . ?
C18 C17 H17A 108.8 . . ?
C16 C17 H17B 108.8 . . ?
C18 C17 H17B 108.8 . . ?
H17A C17 H17B 107.7 . . ?
C17 C18 H18A 109.5 . . ?
C17 C18 H18B 109.5 . . ?
H18A C18 H18B 109.5 . . ?
C17 C18 H18C 109.5 . . ?
H18A C18 H18C 109.5 . . ?
H18B C18 H18C 109.5 . . ?
C1 N1 H1A 109.5 . . ?
C1 N1 H1B 109.5 . . ?
H1A N1 H1B 109.5 . . ?
C1 N1 H1C 109.4 . . ?
H1A N1 H1C 109.5 . . ?
H1B N1 H1C 109.5 . . ?
Pb1 I2 Pb1 149.39(3) 3_477 . ?
I2 Pb1 I2 180 3_577 7_755 ?
I2 Pb1 I2 93.118(7) 3_577 . ?
I2 Pb1 I2 86.882(7) 7_755 . ?
I2 Pb1 I2 86.882(7) 3_577 5_777 ?
I2 Pb1 I2 93.118(7) 7_755 5_777 ?
I2 Pb1 I2 180.00(3) . 5_777 ?
I2 Pb1 I1 88.75(2) 3_577 5_777 ?
I2 Pb1 I1 91.25(2) 7_755 5_777 ?
I2 Pb1 I1 92.04(2) . 5_777 ?
I2 Pb1 I1 87.96(2) 5_777 5_777 ?
I2 Pb1 I1 91.25(2) 3_577 . ?
I2 Pb1 I1 88.75(2) 7_755 . ?
I2 Pb1 I1 87.96(2) . . ?
I2 Pb1 I1 92.04(2) 5_777 . ?
I1 Pb1 I1 180.0000(10) 5_777 . ?

loop_
_geom_bond_atom_site_label_1
_geom_bond_atom_site_label_2
_geom_bond_distance
_geom_bond_site_symmetry_2
_geom_bond_publ_flag
C1 C2 1.448(10) . ?
C1 N1 1.50(2) . ?
C1 H1D 0.97 . ?
C1 H1E 0.97 . ?
C2 C3 1.506(10) . ?
C2 H2A 0.97 . ?
C2 H2B 0.97 . ?
C3 C4 1.491(10) . ?
C3 H3A 0.97 . ?
C3 H3B 0.97 . ?
C4 C5 1.498(9) . ?
C4 H4A 0.97 . ?
C4 H4B 0.97 . ?
C5 C6 1.505(9) . ?
C5 H5A 0.97 . ?
C5 H5B 0.97 . ?
C6 C7 1.504(9) . ?
C6 H6A 0.97 . ?
C6 H6B 0.97 . ?
C7 C8 1.505(9) . ?
C7 H7A 0.97 . ?
C7 H7B 0.97 . ?
C8 C9 1.501(9) . ?
C8 H8A 0.97 . ?
C8 H8B 0.97 . ?
C9 C10 1.507(15) . ?
C9 H9A 0.97 . ?
C9 H9B 0.97 . ?
C10 C11 1.502(9) . ?
C10 H10A 0.97 . ?
C10 H10B 0.97 . ?
C11 C12 1.501(9) . ?
C11 H11A 0.97 . ?
C11 H11B 0.97 . ?
C12 C13 1.501(9) . ?
C12 H12A 0.97 . ?
C12 H12B 0.97 . ?
C13 C14 1.504(9) . ?
C13 H13A 0.97 . ?
C13 H13B 0.97 . ?
C14 C15 1.502(9) . ?
C14 H14A 0.97 . ?
C14 H14B 0.97 . ?
C15 C16 1.505(9) . ?
C15 H15A 0.97 . ?
C15 H15B 0.97 . ?
C16 C17 1.488(9) . ?
C16 H16A 0.97 . ?
C16 H16B 0.97 . ?
C17 C18 1.498(9) . ?
C17 H17A 0.97 . ?
C17 H17B 0.97 . ?
C18 H18A 0.96 . ?
C18 H18B 0.96 . ?
C18 H18C 0.96 . ?
N1 H1A 0.89 . ?
N1 H1B 0.89 . ?
N1 H1C 0.89 . ?
I1 Pb1 3.1986(8) . ?
I2 Pb1 3.1716(7) 3_477 ?
I2 Pb1 3.1787(7) . ?
Pb1 I2 3.1716(7) 3_577 ?
Pb1 I2 3.1716(7) 7_755 ?
Pb1 I2 3.1787(7) 5_777 ?
Pb1 I1 3.1986(8) 5_777 ?

loop_
_geom_hbond_atom_site_label_D
_geom_hbond_atom_site_label_H
_geom_hbond_atom_site_label_A
_geom_hbond_distance_DH
_geom_hbond_distance_HA
_geom_hbond_distance_DA
_geom_hbond_angle_DHA
_geom_hbond_site_symmetry_A
N1 H1A I1 0.89 2.98 3.611(13) 129 7_855
N1 H1B I1 0.89 2.77 3.645(12) 167 1_545
N1 H1C I2 0.89 3 3.667(13) 133 7_755

loop_
_geom_torsion_atom_site_label_1
_geom_torsion_atom_site_label_2
_geom_torsion_atom_site_label_3
_geom_torsion_atom_site_label_4
_geom_torsion
_geom_torsion_site_symmetry_1
_geom_torsion_site_symmetry_2
_geom_torsion_site_symmetry_3
_geom_torsion_site_symmetry_4
_geom_torsion_publ_flag
N1 C1 C2 C3 176.6(18) . . . . ?
C1 C2 C3 C4 115(2) . . . . ?
C2 C3 C4 C5 170.0(15) . . . . ?
C3 C4 C5 C6 -177.5(15) . . . . ?
C4 C5 C6 C7 -175.9(14) . . . . ?
C5 C6 C7 C8 -179.1(13) . . . . ?
C6 C7 C8 C9 -179.3(12) . . . . ?
C7 C8 C9 C10 179.9(12) . . . . ?
C8 C9 C10 C11 -179.0(12) . . . . ?
C9 C10 C11 C12 -178.5(13) . . . . ?
C10 C11 C12 C13 179.9(13) . . . . ?
C11 C12 C13 C14 180.0(13) . . . . ?
C12 C13 C14 C15 -179.7(13) . . . . ?
C13 C14 C15 C16 -179.4(13) . . . . ?
C14 C15 C16 C17 -179.6(14) . . . . ?
C15 C16 C17 C18 -178.8(15) . . . . ?
Pb1 I2 Pb1 I2 -28.85(5) 3_477 . . 3_577 ?
Pb1 I2 Pb1 I2 151.15(5) 3_477 . . 7_755 ?
Pb1 I2 Pb1 I1 60.01(6) 3_477 . . 5_777 ?
Pb1 I2 Pb1 I1 -119.99(6) 3_477 . . . ?
